data_7016900
loop_
_publ_author_name
'Ross, Tamsyn M.'
'Moubaraki, Boujemaa'
'Wallwork, Kia S.'
'Batten, Stuart R.'
'Murray, Keith S.'

_publ_section_title
;
 A temperature-dependent order-disorder and crystallographic phase
 transition in a 0D Fe(ii) spin crossover compound and its non-spin
 crossover Co(ii) isomorph.
;
_journal_issue 39
_journal_name_full 'Dalton transactions (Cambridge, England : 2003)'
_journal_page_first 10147
_journal_page_last 10155
_journal_paper_doi 10.1039/c1dt10961h
_journal_volume 40
_journal_year 2011
_chemical_formula_moiety 'C44 H62 B2 Fe N18'
_chemical_formula_sum 'C44 H62 B2 Fe N18'
_chemical_formula_weight 920.59
_chemical_name_common '[Fe(II)(NCBH3)2(DDE)2]'
_chemical_name_systematic
;
[Fe(II)(NCBH3)2(DDE)2]
;
_space_group_IT_number 13
_symmetry_cell_setting monoclinic
_symmetry_space_group_name_Hall '-P 2yc'
_symmetry_space_group_name_H-M 'P 1 2/c 1'
_atom_sites_solution_hydrogens geom
_atom_sites_solution_primary direct
_atom_sites_solution_secondary difmap
_audit_creation_method SHELXL-97
_cell_angle_alpha 90.00
_cell_angle_beta 92.445(3)
_cell_angle_gamma 90.00
_cell_formula_units_Z 4
_cell_length_a 20.5660(10)
_cell_length_b 13.756(2)
_cell_length_c 17.1800(10)
_cell_measurement_reflns_used 52078
_cell_measurement_temperature 100(2)
_cell_measurement_theta_max 26.21
_cell_measurement_theta_min 1.61
_cell_volume 4855.9(8)
_computing_cell_refinement 'XDS (Kabsch, 1993)'
_computing_data_collection 'BluIce (McPhillips, 2002)'
_computing_data_reduction 'XDS (Kabsch, 1993)'
_computing_molecular_graphics 'X-Seed (Barbour, 1999)'
_computing_publication_material 'CIFTAB (Sheldrick, 1997)'
_computing_structure_refinement 'SHELXL-97 (Sheldrick, 1997)'
_computing_structure_solution 'SHELXS-97 (Sheldrick, 1997)'
_diffrn_ambient_temperature 100(2)
_diffrn_measured_fraction_theta_full 0.979
_diffrn_measured_fraction_theta_max 0.979
_diffrn_measurement_device_type 'ADSC Quantum 210r'
_diffrn_measurement_method 'Phi Scan'
_diffrn_radiation_monochromator 'Silicon Double Crystal'
_diffrn_radiation_source 'Australian Synchrotron'
_diffrn_radiation_type Synchrotron
_diffrn_radiation_wavelength 0.77502
_diffrn_reflns_av_R_equivalents 0.0978
_diffrn_reflns_av_sigmaI/netI 0.0517
_diffrn_reflns_limit_h_max 22
_diffrn_reflns_limit_h_min -22
_diffrn_reflns_limit_k_max 15
_diffrn_reflns_limit_k_min -15
_diffrn_reflns_limit_l_max 18
_diffrn_reflns_limit_l_min -18
_diffrn_reflns_number 52078
_diffrn_reflns_theta_full 26.21
_diffrn_reflns_theta_max 26.21
_diffrn_reflns_theta_min 1.61
_exptl_absorpt_coefficient_mu 0.363
_exptl_absorpt_correction_T_max 0.9964
_exptl_absorpt_correction_T_min 0.9821
_exptl_absorpt_correction_type multi-scan
_exptl_absorpt_process_details XDS
_exptl_crystal_colour pink
_exptl_crystal_density_diffrn 1.259
_exptl_crystal_density_method 'not measured'
_exptl_crystal_description block
_exptl_crystal_F_000 1952
_exptl_crystal_size_max 0.05
_exptl_crystal_size_mid 0.05
_exptl_crystal_size_min 0.01
_refine_diff_density_max 0.823
_refine_diff_density_min -0.843
_refine_diff_density_rms 0.097
_refine_ls_extinction_coef 0.0137(8)
_refine_ls_extinction_expression Fc^*^=kFc[1+0.001xFc^2^\l^3^/sin(2\q)]^-1/4^
_refine_ls_extinction_method SHELXL
_refine_ls_goodness_of_fit_ref 1.041
_refine_ls_hydrogen_treatment mixed
_refine_ls_matrix_type full
_refine_ls_number_parameters 620
_refine_ls_number_reflns 7369
_refine_ls_number_restraints 36
_refine_ls_restrained_S_all 1.050
_refine_ls_R_factor_all 0.0653
_refine_ls_R_factor_gt 0.0587
_refine_ls_shift/su_max 0.000
_refine_ls_shift/su_mean 0.000
_refine_ls_structure_factor_coef Fsqd
_refine_ls_weighting_details 'calc w=1/[\s^2^(Fo^2^)+(0.0764P)^2^+12.1614P] where P=(Fo^2^+2Fc^2^)/3'
_refine_ls_weighting_scheme calc
_refine_ls_wR_factor_gt 0.1523
_refine_ls_wR_factor_ref 0.1570
_reflns_number_gt 6462
_reflns_number_total 7369
_reflns_threshold_expression >2sigma(I)
_cod_data_source_file c1dt10961h.txt
_cod_data_source_block 2
_cod_original_sg_symbol_H-M P2/c
_cod_database_code 7016900

loop_
_symmetry_equiv_pos_as_xyz
'x, y, z'
'-x, y, -z+1/2'
'-x, -y, -z'
'x, -y, z-1/2'

loop_
_atom_site_label
_atom_site_type_symbol
_atom_site_fract_x
_atom_site_fract_y
_atom_site_fract_z
_atom_site_U_iso_or_equiv
_atom_site_adp_type
_atom_site_occupancy
_atom_site_symmetry_multiplicity
_atom_site_calc_flag
_atom_site_refinement_flags
Fe1 Fe 1.0000 0.96483(4) 0.7500 0.0067(2) Uani 1 2 d S
N4 N 0.96771(12) 0.96184(17) 0.63915(15) 0.0102(6) Uani 1 1 d .
N9 N 0.81050(14) 0.5996(2) 0.60183(18) 0.0205(7) Uani 1 1 d .
N2 N 1.06787(12) 0.87015(18) 0.72108(15) 0.0097(6) Uani 1 1 d .
C11 C 0.94613(15) 1.0443(2) 0.60338(19) 0.0125(7) Uani 1 1 d .
H11 H 0.9522 1.1044 0.6300 0.015 Uiso 1 1 calc R
N3 N 0.99262(12) 0.79559(18) 0.63307(15) 0.0101(6) Uani 1 1 d .
N8 N 1.01193(15) 0.46249(19) 0.65408(16) 0.0171(6) Uani 1 1 d .
N5 N 1.00330(13) 0.62904(18) 0.64643(15) 0.0123(6) Uani 1 1 d .
C13 C 0.97353(17) 0.5409(2) 0.64208(18) 0.0144(7) Uani 1 1 d .
C7 C 0.96204(14) 0.8782(2) 0.59883(17) 0.0085(6) Uani 1 1 d .
N7 N 0.89985(13) 0.70060(18) 0.61423(15) 0.0129(6) Uani 1 1 d .
N1 N 1.06167(12) 1.06598(18) 0.72480(15) 0.0104(6) Uani 1 1 d .
N6 N 0.90961(14) 0.52712(19) 0.62732(16) 0.0164(6) Uani 1 1 d .
C10 C 0.91606(16) 1.0451(2) 0.53079(19) 0.0145(7) Uani 1 1 d .
H10 H 0.9016 1.1045 0.5077 0.017 Uiso 1 1 calc R
C1 C 1.09877(15) 1.1245(2) 0.70813(18) 0.0113(7) Uani 1 1 d .
C5 C 1.10840(16) 0.7529(2) 0.6311(2) 0.0153(7) Uani 1 1 d .
H5 H 1.0997 0.7101 0.5885 0.018 Uiso 1 1 calc R
C2 C 1.13009(15) 0.8801(2) 0.74980(19) 0.0132(7) Uani 1 1 d .
H2 H 1.1385 0.9260 0.7903 0.016 Uiso 1 1 calc R
C4 C 1.17097(16) 0.7629(2) 0.6623(2) 0.0181(7) Uani 1 1 d .
H4 H 1.2059 0.7267 0.6424 0.022 Uiso 1 1 calc R
C8 C 0.93057(15) 0.8736(2) 0.52513(18) 0.0127(7) Uani 1 1 d .
H8 H 0.9255 0.8131 0.4988 0.015 Uiso 1 1 calc R
C21 C 0.76743(17) 0.6835(3) 0.5929(2) 0.0219(8) Uani 1 1 d .
H21A H 0.7896 0.7415 0.6154 0.026 Uiso 1 1 calc R
H21B H 0.7277 0.6719 0.6222 0.026 Uiso 1 1 calc R
C12 C 0.96327(15) 0.7023(2) 0.63059(17) 0.0103(7) Uani 1 1 d .
C14 C 0.87537(16) 0.6091(2) 0.61481(19) 0.0138(7) Uani 1 1 d .
C6 C 1.05805(15) 0.8058(2) 0.66234(18) 0.0106(7) Uani 1 1 d .
C3 C 1.18134(16) 0.8277(2) 0.72366(19) 0.0156(7) Uani 1 1 d .
H3 H 1.2236 0.8356 0.7472 0.019 Uiso 1 1 calc R
C17 C 0.9844(2) 0.3644(2) 0.6465(2) 0.0234(8) Uani 1 1 d U
H17A H 0.9432 0.3617 0.6741 0.028 Uiso 1 1 calc R
H17B H 1.0150 0.3174 0.6718 0.028 Uiso 1 1 calc R
C9 C 0.90709(16) 0.9578(2) 0.4914(2) 0.0169(7) Uani 1 1 d .
H9 H 0.8850 0.9562 0.4418 0.020 Uiso 1 1 calc R
C22 C 0.7482(2) 0.7031(3) 0.5086(2) 0.0344(10) Uani 1 1 d .
H22A H 0.7860 0.7273 0.4816 0.052 Uiso 1 1 calc R
H22B H 0.7135 0.7520 0.5056 0.052 Uiso 1 1 calc R
H22C H 0.7326 0.6429 0.4838 0.052 Uiso 1 1 calc R
C19 C 0.7797(2) 0.5040(3) 0.6031(2) 0.0306(9) Uani 1 1 d U
H19A H 0.8099 0.4548 0.5830 0.037 Uiso 1 1 calc R
H19B H 0.7401 0.5045 0.5683 0.037 Uiso 1 1 calc R
C15 C 1.08217(18) 0.4728(3) 0.6690(2) 0.0212(8) Uani 1 1 d .
H15A H 1.0976 0.4191 0.7034 0.025 Uiso 1 1 calc R
H15B H 1.0906 0.5346 0.6972 0.025 Uiso 1 1 calc R
C16 C 1.1214(2) 0.4722(3) 0.5963(3) 0.0373(11) Uani 1 1 d .
H16A H 1.1157 0.4096 0.5696 0.056 Uiso 1 1 calc R
H16B H 1.1676 0.4818 0.6108 0.056 Uiso 1 1 calc R
H16C H 1.1064 0.5247 0.5614 0.056 Uiso 1 1 calc R
C20 C 0.7617(2) 0.4761(4) 0.6845(3) 0.0462(12) Uani 1 1 d U
H20A H 0.8011 0.4722 0.7183 0.069 Uiso 1 1 calc R
H20B H 0.7398 0.4128 0.6831 0.069 Uiso 1 1 calc R
H20C H 0.7323 0.5252 0.7047 0.069 Uiso 1 1 calc R
B1 B 1.1510(2) 1.2013(3) 0.6830(3) 0.0214(9) Uani 1 1 d .
C18 C 0.9712(2) 0.3342(3) 0.5615(2) 0.0369(11) Uani 1 1 d U
H18A H 0.9404 0.3799 0.5362 0.055 Uiso 1 1 calc R
H18B H 0.9526 0.2686 0.5596 0.055 Uiso 1 1 calc R
H18C H 1.0120 0.3348 0.5341 0.055 Uiso 1 1 calc R
Fe2 Fe 0.5000 0.44630(4) 0.7500 0.0085(2) Uani 1 2 d S
N13 N 0.43607(13) 0.34670(19) 0.70869(15) 0.0126(6) Uani 1 1 d .
N16 N 0.51840(14) 0.1077(2) 0.64545(17) 0.0192(6) Uani 1 1 d .
N14 N 0.61526(14) 0.1990(2) 0.62654(17) 0.0186(6) Uani 1 1 d .
N11 N 0.53658(13) 0.44432(18) 0.64301(16) 0.0135(6) Uani 1 1 d .
N10 N 0.56216(14) 0.5475(2) 0.78402(16) 0.0158(6) Uani 1 1 d .
C35 C 0.64837(17) 0.1140(3) 0.6328(2) 0.0209(8) Uani 1 1 d .
N15 N 0.62170(15) 0.0265(2) 0.64481(19) 0.0245(7) Uani 1 1 d .
N17 N 0.71363(15) 0.1185(2) 0.62678(19) 0.0271(7) Uani 1 1 d .
N12 N 0.51583(14) 0.27614(19) 0.63354(17) 0.0171(6) Uani 1 1 d .
N18 N 0.52568(16) -0.0587(2) 0.6558(2) 0.0270(7) Uani 1 1 d .
C29 C 0.45028(16) 0.2787(2) 0.6567(2) 0.0165(7) Uani 1 1 d .
C24 C 0.55674(17) 0.5282(2) 0.6108(2) 0.0181(8) Uani 1 1 d .
H24 H 0.5501 0.5874 0.6378 0.022 Uiso 1 1 calc R
C28 C 0.54279(16) 0.3621(2) 0.6027(2) 0.0171(7) Uani 1 1 d .
C34 C 0.55171(16) 0.1888(2) 0.63492(19) 0.0161(7) Uani 1 1 d .
C36 C 0.55672(18) 0.0273(2) 0.6486(2) 0.0201(8) Uani 1 1 d .
C27 C 0.57262(17) 0.3606(3) 0.5314(2) 0.0211(8) Uani 1 1 d .
H27 H 0.5770 0.3013 0.5038 0.025 Uiso 1 1 calc R
C31 C 0.34097(18) 0.2194(3) 0.6496(2) 0.0244(8) Uani 1 1 d .
H31 H 0.3091 0.1741 0.6309 0.029 Uiso 1 1 calc R
C26 C 0.59568(18) 0.4464(3) 0.5015(2) 0.0238(8) Uani 1 1 d .
H26 H 0.6178 0.4464 0.4540 0.029 Uiso 1 1 calc R
C33 C 0.37221(16) 0.3536(3) 0.7283(2) 0.0197(8) Uani 1 1 d .
H33 H 0.3603 0.4040 0.7627 0.024 Uiso 1 1 calc R
C25 C 0.58630(17) 0.5314(2) 0.5409(2) 0.0209(8) Uani 1 1 d .
H25 H 0.6001 0.5916 0.5201 0.025 Uiso 1 1 calc R
C30 C 0.40400(17) 0.2140(3) 0.6255(2) 0.0219(8) Uani 1 1 d .
H30 H 0.4157 0.1668 0.5882 0.026 Uiso 1 1 calc R
C37 C 0.74634(18) 0.2098(3) 0.6110(2) 0.0283(9) Uani 1 1 d .
H37A H 0.7893 0.2102 0.6393 0.034 Uiso 1 1 calc R
H37B H 0.7204 0.2640 0.6315 0.034 Uiso 1 1 calc R
C32 C 0.32490(17) 0.2907(3) 0.7006(2) 0.0218(8) Uani 1 1 d .
H32 H 0.2815 0.2967 0.7166 0.026 Uiso 1 1 calc R
C44 C 0.4270(2) -0.0577(3) 0.5651(3) 0.0375(10) Uani 1 1 d .
H44A H 0.4411 0.0029 0.5411 0.056 Uiso 1 1 calc R
H44B H 0.3794 -0.0595 0.5650 0.056 Uiso 1 1 calc R
H44C H 0.4428 -0.1132 0.5354 0.056 Uiso 1 1 calc R
C38 C 0.7562(2) 0.2274(3) 0.5256(3) 0.0374(10) Uani 1 1 d .
H38A H 0.7833 0.1755 0.5051 0.056 Uiso 1 1 calc R
H38B H 0.7779 0.2902 0.5190 0.056 Uiso 1 1 calc R
H38C H 0.7139 0.2281 0.4971 0.056 Uiso 1 1 calc R
C39 C 0.7530(2) 0.0310(3) 0.6333(3) 0.0454(12) Uani 1 1 d U
H39A H 0.7385 -0.0079 0.6778 0.055 Uiso 1 1 calc R
H39B H 0.7989 0.0498 0.6448 0.055 Uiso 1 1 calc R
B2 B 0.6557(2) 0.6815(3) 0.8264(3) 0.0275(10) Uani 1 1 d .
C41 C 0.5631(2) -0.1493(3) 0.6632(3) 0.0341(10) Uani 1 1 d .
H41A H 0.5380 -0.1968 0.6931 0.041 Uiso 1 1 calc R
H41B H 0.6043 -0.1361 0.6933 0.041 Uiso 1 1 calc R
C43 C 0.45454(19) -0.0632(3) 0.6484(2) 0.0276(9) Uani 1 1 d .
H43A H 0.4364 -0.0089 0.6784 0.033 Uiso 1 1 calc R
H43B H 0.4399 -0.1246 0.6720 0.033 Uiso 1 1 calc R
C42 C 0.5789(2) -0.1941(3) 0.5859(3) 0.0416(11) Uani 1 1 d .
H42A H 0.5386 -0.2158 0.5588 0.062 Uiso 1 1 calc R
H42B H 0.6080 -0.2498 0.5949 0.062 Uiso 1 1 calc R
H42C H 0.6004 -0.1456 0.5540 0.062 Uiso 1 1 calc R
C40 C 0.7499(3) -0.0310(4) 0.5620(3) 0.0559(14) Uani 1 1 d U
H40A H 0.7055 -0.0558 0.5532 0.084 Uiso 1 1 calc R
H40B H 0.7801 -0.0857 0.5689 0.084 Uiso 1 1 calc R
H40C H 0.7619 0.0077 0.5170 0.084 Uiso 1 1 calc R
C23 C 0.60092(16) 0.6055(2) 0.8016(2) 0.0168(7) Uani 1 1 d .
H2B H 0.634(2) 0.735(4) 0.864(3) 0.058(15) Uiso 1 1 d .
H1B H 1.133(2) 1.234(3) 0.627(3) 0.046(13) Uiso 1 1 d .
H2A H 0.673(2) 0.712(4) 0.774(3) 0.055(14) Uiso 1 1 d .
H2C H 0.696(2) 0.638(4) 0.857(3) 0.055(14) Uiso 1 1 d .
H1C H 1.153(2) 1.257(3) 0.727(3) 0.042(12) Uiso 1 1 d .
H1A H 1.198(3) 1.160(4) 0.674(3) 0.071(17) Uiso 1 1 d .

loop_
_atom_site_aniso_label
_atom_site_aniso_U_11
_atom_site_aniso_U_22
_atom_site_aniso_U_33
_atom_site_aniso_U_23
_atom_site_aniso_U_13
_atom_site_aniso_U_12
Fe1 0.0065(3) 0.0022(3) 0.0115(4) 0.000 0.0016(2) 0.000
N4 0.0082(13) 0.0056(13) 0.0171(15) 0.0023(10) 0.0051(10) -0.0004(10)
N9 0.0149(15) 0.0113(14) 0.0349(18) -0.0024(12) -0.0023(12) -0.0051(12)
N2 0.0094(13) 0.0056(12) 0.0141(14) 0.0010(10) 0.0013(10) -0.0014(10)
C11 0.0106(16) 0.0095(16) 0.0179(18) 0.0012(13) 0.0046(13) -0.0014(12)
N3 0.0082(13) 0.0048(12) 0.0172(14) -0.0020(10) -0.0008(10) 0.0013(10)
N8 0.0263(17) 0.0092(14) 0.0158(15) 0.0012(11) 0.0019(12) 0.0054(12)
N5 0.0150(14) 0.0072(13) 0.0147(15) -0.0010(10) 0.0004(11) 0.0020(11)
C13 0.024(2) 0.0093(16) 0.0101(17) -0.0021(12) 0.0030(13) 0.0037(13)
C7 0.0070(15) 0.0090(15) 0.0099(16) 0.0011(12) 0.0033(12) 0.0001(12)
N7 0.0121(15) 0.0084(13) 0.0182(15) -0.0026(11) 0.0017(11) 0.0004(11)
N1 0.0106(14) 0.0060(13) 0.0146(14) -0.0016(10) -0.0006(11) 0.0020(11)
N6 0.0236(17) 0.0080(13) 0.0175(15) -0.0023(11) -0.0011(12) 0.0006(11)
C10 0.0126(17) 0.0148(17) 0.0160(18) 0.0081(13) 0.0010(13) 0.0012(13)
C1 0.0121(17) 0.0074(15) 0.0145(17) -0.0008(12) 0.0003(13) 0.0018(14)
C5 0.0135(17) 0.0113(16) 0.0213(18) -0.0031(13) 0.0042(13) 0.0023(13)
C2 0.0107(17) 0.0106(16) 0.0183(17) 0.0009(13) -0.0005(13) -0.0029(13)
C4 0.0129(17) 0.0176(17) 0.0242(19) -0.0002(14) 0.0056(14) 0.0070(14)
C8 0.0102(16) 0.0155(16) 0.0125(17) -0.0036(13) 0.0025(12) 0.0001(13)
C21 0.0127(18) 0.0171(18) 0.036(2) -0.0020(15) -0.0022(15) -0.0028(14)
C12 0.0132(17) 0.0083(15) 0.0096(16) -0.0024(12) 0.0028(12) 0.0011(13)
C14 0.0169(18) 0.0093(16) 0.0152(17) -0.0020(13) 0.0008(13) -0.0013(13)
C6 0.0089(16) 0.0053(15) 0.0176(17) 0.0016(12) 0.0011(12) 0.0009(12)
C3 0.0075(16) 0.0173(17) 0.0221(19) -0.0011(14) -0.0003(13) 0.0011(13)
C17 0.042(2) 0.0087(16) 0.0192(19) 0.0000(13) -0.0035(16) 0.0044(15)
C9 0.0112(17) 0.0227(18) 0.0170(18) 0.0031(14) 0.0008(13) -0.0005(13)
C22 0.032(2) 0.035(2) 0.036(2) 0.0047(18) -0.0011(18) 0.0067(18)
C19 0.0296(12) 0.0274(12) 0.0346(12) -0.0012(9) -0.0002(9) -0.0022(9)
C15 0.026(2) 0.0154(17) 0.0223(19) 0.0080(14) 0.0047(15) 0.0089(15)
C16 0.043(3) 0.033(2) 0.037(3) 0.0120(19) 0.017(2) 0.0153(19)
C20 0.0453(14) 0.0440(14) 0.0496(14) 0.0024(10) 0.0042(10) -0.0021(10)
B1 0.019(2) 0.0123(19) 0.033(2) 0.0015(17) 0.0038(17) -0.0077(16)
C18 0.068(3) 0.0142(19) 0.028(2) -0.0080(16) -0.008(2) 0.0111(19)
Fe2 0.0073(3) 0.0046(3) 0.0134(4) 0.000 -0.0007(2) 0.000
N13 0.0106(14) 0.0110(13) 0.0161(15) 0.0005(11) 0.0006(10) -0.0012(11)
N16 0.0184(16) 0.0131(14) 0.0263(17) -0.0004(12) 0.0029(12) -0.0012(12)
N14 0.0164(16) 0.0171(15) 0.0224(16) -0.0025(12) 0.0019(12) 0.0002(12)
N11 0.0140(14) 0.0071(13) 0.0191(15) 0.0000(11) -0.0033(11) 0.0021(11)
N10 0.0171(16) 0.0141(15) 0.0163(16) 0.0017(11) 0.0019(12) 0.0039(13)
C35 0.0200(19) 0.0204(19) 0.0225(19) -0.0010(15) 0.0038(14) 0.0044(15)
N15 0.0221(17) 0.0183(16) 0.0334(19) 0.0034(13) 0.0057(13) 0.0029(13)
N17 0.0180(17) 0.0260(17) 0.0371(19) 0.0055(14) -0.0005(13) 0.0051(13)
N12 0.0152(15) 0.0088(13) 0.0278(16) -0.0032(12) 0.0049(12) 0.0003(11)
N18 0.0311(19) 0.0141(15) 0.037(2) 0.0032(13) 0.0083(15) -0.0010(13)
C29 0.0133(17) 0.0107(16) 0.0258(19) 0.0017(14) 0.0026(14) 0.0016(13)
C24 0.0207(19) 0.0125(17) 0.0208(19) 0.0002(14) -0.0036(14) 0.0010(14)
C28 0.0136(17) 0.0152(17) 0.0223(19) 0.0003(14) 0.0000(14) 0.0007(13)
C34 0.0174(19) 0.0136(17) 0.0173(18) -0.0038(13) 0.0020(13) 0.0004(14)
C36 0.022(2) 0.0159(18) 0.023(2) 0.0005(14) 0.0042(14) 0.0020(15)
C27 0.0218(19) 0.0204(18) 0.0214(19) -0.0049(15) 0.0035(14) 0.0029(15)
C31 0.0182(19) 0.0206(18) 0.034(2) 0.0009(16) -0.0024(15) -0.0039(15)
C26 0.0204(19) 0.031(2) 0.021(2) 0.0033(15) 0.0033(15) -0.0015(16)
C33 0.0151(18) 0.0190(18) 0.025(2) -0.0016(15) 0.0028(14) 0.0005(14)
C25 0.0212(19) 0.0158(18) 0.026(2) 0.0074(14) 0.0010(15) -0.0019(14)
C30 0.0188(19) 0.0186(18) 0.028(2) -0.0071(15) -0.0028(15) -0.0010(15)
C37 0.019(2) 0.032(2) 0.034(2) -0.0045(17) 0.0026(16) -0.0015(16)
C32 0.0121(18) 0.028(2) 0.026(2) 0.0018(16) 0.0005(14) -0.0044(15)
C44 0.044(3) 0.027(2) 0.041(3) -0.0050(18) 0.001(2) -0.0077(19)
C38 0.048(3) 0.027(2) 0.038(2) 0.0025(18) 0.006(2) 0.0000(19)
C39 0.0432(14) 0.0448(14) 0.0483(14) 0.0044(9) 0.0023(9) 0.0030(9)
B2 0.025(2) 0.023(2) 0.034(3) -0.0024(19) -0.0034(19) -0.0081(19)
C41 0.042(3) 0.018(2) 0.043(3) 0.0089(17) 0.0122(19) 0.0032(18)
C43 0.030(2) 0.0160(18) 0.037(2) 0.0020(16) 0.0082(17) -0.0067(16)
C42 0.047(3) 0.024(2) 0.055(3) -0.006(2) 0.012(2) 0.0010(19)
C40 0.0542(16) 0.0538(16) 0.0601(16) -0.0001(10) 0.0057(10) 0.0016(10)
C23 0.0162(18) 0.0132(17) 0.0212(19) 0.0006(14) 0.0041(14) 0.0023(15)

loop_
_atom_type_symbol
_atom_type_description
_atom_type_scat_dispersion_real
_atom_type_scat_dispersion_imag
_atom_type_scat_source
C C 0.0033 0.0016 'International Tables Vol C Tables 4.2.6.8 and 6.1.1.4'
H H 0.0000 0.0000 'International Tables Vol C Tables 4.2.6.8 and 6.1.1.4'
B B 0.0013 0.0007 'International Tables Vol C Tables 4.2.6.8 and 6.1.1.4'
N N 0.0061 0.0033 'International Tables Vol C Tables 4.2.6.8 and 6.1.1.4'
Fe Fe 0.3463 0.8444 'International Tables Vol C Tables 4.2.6.8 and 6.1.1.4'

loop_
_geom_angle_atom_site_label_1
_geom_angle_atom_site_label_2
_geom_angle_atom_site_label_3
_geom_angle
_geom_angle_site_symmetry_1
_geom_angle_site_symmetry_3
N1 Fe1 N1 88.59(15) . 2_756
N1 Fe1 N2 175.20(10) . 2_756
N1 Fe1 N2 86.65(10) 2_756 2_756
N1 Fe1 N2 86.65(10) . .
N1 Fe1 N2 175.20(10) 2_756 .
N2 Fe1 N2 98.12(14) 2_756 .
N1 Fe1 N4 89.77(10) . .
N1 Fe1 N4 91.93(11) 2_756 .
N2 Fe1 N4 90.94(10) 2_756 .
N2 Fe1 N4 87.50(10) . .
N1 Fe1 N4 91.93(11) . 2_756
N1 Fe1 N4 89.77(10) 2_756 2_756
N2 Fe1 N4 87.50(10) 2_756 2_756
N2 Fe1 N4 90.94(10) . 2_756
N4 Fe1 N4 177.63(14) . 2_756
C7 N4 C11 117.6(3) . .
C7 N4 Fe1 121.9(2) . .
C11 N4 Fe1 120.4(2) . .
C14 N9 C21 122.1(3) . .
C14 N9 C19 120.7(3) . .
C21 N9 C19 116.9(3) . .
C6 N2 C2 116.5(3) . .
C6 N2 Fe1 122.1(2) . .
C2 N2 Fe1 120.3(2) . .
N4 C11 C10 123.1(3) . .
N4 C11 H11 118.4 . .
C10 C11 H11 118.4 . .
C7 N3 C12 122.2(2) . .
C7 N3 C6 117.7(2) . .
C12 N3 C6 119.7(2) . .
C13 N8 C15 121.1(3) . .
C13 N8 C17 120.1(3) . .
C15 N8 C17 118.6(3) . .
C12 N5 C13 113.2(3) . .
N6 C13 N8 118.7(3) . .
N6 C13 N5 124.9(3) . .
N8 C13 N5 116.5(3) . .
N4 C7 C8 122.1(3) . .
N4 C7 N3 116.5(3) . .
C8 C7 N3 121.3(3) . .
C12 N7 C14 112.2(3) . .
C1 N1 Fe1 178.1(3) . .
C13 N6 C14 114.5(3) . .
C11 C10 C9 118.9(3) . .
C11 C10 H10 120.6 . .
C9 C10 H10 120.6 . .
N1 C1 B1 177.5(3) . .
C4 C5 C6 119.6(3) . .
C4 C5 H5 120.2 . .
C6 C5 H5 120.2 . .
N2 C2 C3 123.7(3) . .
N2 C2 H2 118.2 . .
C3 C2 H2 118.2 . .
C5 C4 C3 118.0(3) . .
C5 C4 H4 121.0 . .
C3 C4 H4 121.0 . .
C9 C8 C7 118.9(3) . .
C9 C8 H8 120.5 . .
C7 C8 H8 120.5 . .
N9 C21 C22 112.1(3) . .
N9 C21 H21A 109.2 . .
C22 C21 H21A 109.2 . .
N9 C21 H21B 109.2 . .
C22 C21 H21B 109.2 . .
H21A C21 H21B 107.9 . .
N5 C12 N7 129.1(3) . .
N5 C12 N3 115.0(3) . .
N7 C12 N3 115.9(3) . .
N6 C14 N9 116.9(3) . .
N6 C14 N7 126.1(3) . .
N9 C14 N7 117.0(3) . .
N2 C6 C5 122.7(3) . .
N2 C6 N3 116.0(3) . .
C5 C6 N3 121.3(3) . .
C2 C3 C4 119.4(3) . .
C2 C3 H3 120.3 . .
C4 C3 H3 120.3 . .
N8 C17 C18 112.8(3) . .
N8 C17 H17A 109.0 . .
C18 C17 H17A 109.0 . .
N8 C17 H17B 109.0 . .
C18 C17 H17B 109.0 . .
H17A C17 H17B 107.8 . .
C8 C9 C10 119.2(3) . .
C8 C9 H9 120.4 . .
C10 C9 H9 120.4 . .
C21 C22 H22A 109.5 . .
C21 C22 H22B 109.5 . .
H22A C22 H22B 109.5 . .
C21 C22 H22C 109.5 . .
H22A C22 H22C 109.5 . .
H22B C22 H22C 109.5 . .
N9 C19 C20 111.4(3) . .
N9 C19 H19A 109.3 . .
C20 C19 H19A 109.3 . .
N9 C19 H19B 109.3 . .
C20 C19 H19B 109.3 . .
H19A C19 H19B 108.0 . .
N8 C15 C16 114.3(3) . .
N8 C15 H15A 108.7 . .
C16 C15 H15A 108.7 . .
N8 C15 H15B 108.7 . .
C16 C15 H15B 108.7 . .
H15A C15 H15B 107.6 . .
C15 C16 H16A 109.5 . .
C15 C16 H16B 109.5 . .
H16A C16 H16B 109.5 . .
C15 C16 H16C 109.5 . .
H16A C16 H16C 109.5 . .
H16B C16 H16C 109.5 . .
C19 C20 H20A 109.5 . .
C19 C20 H20B 109.5 . .
H20A C20 H20B 109.5 . .
C19 C20 H20C 109.5 . .
H20A C20 H20C 109.5 . .
H20B C20 H20C 109.5 . .
C1 B1 H1B 108(2) . .
C1 B1 H1C 107(2) . .
H1B B1 H1C 109(3) . .
C1 B1 H1A 107(3) . .
H1B B1 H1A 110(4) . .
H1C B1 H1A 116(4) . .
C17 C18 H18A 109.5 . .
C17 C18 H18B 109.5 . .
H18A C18 H18B 109.5 . .
C17 C18 H18C 109.5 . .
H18A C18 H18C 109.5 . .
H18B C18 H18C 109.5 . .
N10 Fe2 N10 89.64(16) 2_656 .
N10 Fe2 N13 88.29(11) 2_656 .
N10 Fe2 N13 176.47(11) . .
N10 Fe2 N13 176.47(11) 2_656 2_656
N10 Fe2 N13 88.29(11) . 2_656
N13 Fe2 N13 93.92(15) . 2_656
N10 Fe2 N11 91.00(11) 2_656 2_656
N10 Fe2 N11 90.10(11) . 2_656
N13 Fe2 N11 92.80(11) . 2_656
N13 Fe2 N11 86.14(11) 2_656 2_656
N10 Fe2 N11 90.10(11) 2_656 .
N10 Fe2 N11 91.00(11) . .
N13 Fe2 N11 86.14(11) . .
N13 Fe2 N11 92.80(11) 2_656 .
N11 Fe2 N11 178.45(15) 2_656 .
C29 N13 C33 116.9(3) . .
C29 N13 Fe2 123.8(2) . .
C33 N13 Fe2 119.0(2) . .
C34 N16 C36 112.8(3) . .
C34 N14 C35 113.2(3) . .
C28 N11 C24 118.2(3) . .
C28 N11 Fe2 122.2(2) . .
C24 N11 Fe2 119.6(2) . .
C23 N10 Fe2 176.7(3) . .
N15 C35 N17 117.8(3) . .
N15 C35 N14 125.4(3) . .
N17 C35 N14 116.8(3) . .
C36 N15 C35 114.5(3) . .
C35 N17 C39 120.5(3) . .
C35 N17 C37 121.5(3) . .
C39 N17 C37 118.0(3) . .
C34 N12 C28 120.3(3) . .
C34 N12 C29 121.2(3) . .
C28 N12 C29 118.3(3) . .
C36 N18 C43 120.1(3) . .
C36 N18 C41 120.2(3) . .
C43 N18 C41 119.4(3) . .
N13 C29 C30 122.6(3) . .
N13 C29 N12 116.2(3) . .
C30 C29 N12 121.2(3) . .
N11 C24 C25 122.8(3) . .
N11 C24 H24 118.6 . .
C25 C24 H24 118.6 . .
N11 C28 C27 121.6(3) . .
N11 C28 N12 117.7(3) . .
C27 C28 N12 120.6(3) . .
N16 C34 N14 128.3(3) . .
N16 C34 N12 116.5(3) . .
N14 C34 N12 115.2(3) . .
N15 C36 N18 118.1(3) . .
N15 C36 N16 125.7(3) . .
N18 C36 N16 116.1(3) . .
C26 C27 C28 119.1(3) . .
C26 C27 H27 120.4 . .
C28 C27 H27 120.4 . .
C32 C31 C30 119.2(3) . .
C32 C31 H31 120.4 . .
C30 C31 H31 120.4 . .
C25 C26 C27 119.2(3) . .
C25 C26 H26 120.4 . .
C27 C26 H26 120.4 . .
C32 C33 N13 122.8(3) . .
C32 C33 H33 118.6 . .
N13 C33 H33 118.6 . .
C26 C25 C24 118.9(3) . .
C26 C25 H25 120.6 . .
C24 C25 H25 120.6 . .
C31 C30 C29 119.1(3) . .
C31 C30 H30 120.5 . .
C29 C30 H30 120.5 . .
N17 C37 C38 113.7(3) . .
N17 C37 H37A 108.8 . .
C38 C37 H37A 108.8 . .
N17 C37 H37B 108.8 . .
C38 C37 H37B 108.8 . .
H37A C37 H37B 107.7 . .
C31 C32 C33 119.2(3) . .
C31 C32 H32 120.4 . .
C33 C32 H32 120.4 . .
C43 C44 H44A 109.5 . .
C43 C44 H44B 109.5 . .
H44A C44 H44B 109.5 . .
C43 C44 H44C 109.5 . .
H44A C44 H44C 109.5 . .
H44B C44 H44C 109.5 . .
C37 C38 H38A 109.5 . .
C37 C38 H38B 109.5 . .
H38A C38 H38B 109.5 . .
C37 C38 H38C 109.5 . .
H38A C38 H38C 109.5 . .
H38B C38 H38C 109.5 . .
N17 C39 C40 113.9(4) . .
N17 C39 H39A 108.8 . .
C40 C39 H39A 108.8 . .
N17 C39 H39B 108.8 . .
C40 C39 H39B 108.8 . .
H39A C39 H39B 107.7 . .
C23 B2 H2B 107(3) . .
C23 B2 H2A 107(3) . .
H2B B2 H2A 114(4) . .
C23 B2 H2C 106(3) . .
H2B B2 H2C 113(4) . .
H2A B2 H2C 110(4) . .
N18 C41 C42 113.7(3) . .
N18 C41 H41A 108.8 . .
C42 C41 H41A 108.8 . .
N18 C41 H41B 108.8 . .
C42 C41 H41B 108.8 . .
H41A C41 H41B 107.7 . .
N18 C43 C44 114.3(3) . .
N18 C43 H43A 108.7 . .
C44 C43 H43A 108.7 . .
N18 C43 H43B 108.7 . .
C44 C43 H43B 108.7 . .
H43A C43 H43B 107.6 . .
C41 C42 H42A 109.5 . .
C41 C42 H42B 109.5 . .
H42A C42 H42B 109.5 . .
C41 C42 H42C 109.5 . .
H42A C42 H42C 109.5 . .
H42B C42 H42C 109.5 . .
C39 C40 H40A 109.5 . .
C39 C40 H40B 109.5 . .
H40A C40 H40B 109.5 . .
C39 C40 H40C 109.5 . .
H40A C40 H40C 109.5 . .
H40B C40 H40C 109.5 . .
N10 C23 B2 177.9(4) . .

loop_
_geom_bond_atom_site_label_1
_geom_bond_atom_site_label_2
_geom_bond_distance
_geom_bond_site_symmetry_2
Fe1 N1 1.944(3) .
Fe1 N1 1.944(3) 2_756
Fe1 N2 1.988(3) 2_756
Fe1 N2 1.988(3) .
Fe1 N4 1.990(3) .
Fe1 N4 1.990(3) 2_756
N4 C7 1.345(4) .
N4 C11 1.356(4) .
N9 C14 1.349(4) .
N9 C21 1.459(4) .
N9 C19 1.460(5) .
N2 C6 1.351(4) .
N2 C2 1.359(4) .
C11 C10 1.368(5) .
C11 H11 0.9500 .
N3 C7 1.415(4) .
N3 C12 1.418(4) .
N3 C6 1.423(4) .
N8 C13 1.347(4) .
N8 C15 1.463(5) .
N8 C17 1.467(4) .
N5 C12 1.322(4) .
N5 C13 1.359(4) .
C13 N6 1.341(5) .
C7 C8 1.399(4) .
N7 C12 1.323(4) .
N7 C14 1.356(4) .
N1 C1 1.154(4) .
N6 C14 1.342(4) .
C10 C9 1.387(5) .
C10 H10 0.9500 .
C1 B1 1.579(5) .
C5 C4 1.380(5) .
C5 C6 1.392(5) .
C5 H5 0.9500 .
C2 C3 1.368(5) .
C2 H2 0.9500 .
C4 C3 1.390(5) .
C4 H4 0.9500 .
C8 C9 1.373(5) .
C8 H8 0.9500 .
C21 C22 1.510(5) .
C21 H21A 0.9900 .
C21 H21B 0.9900 .
C3 H3 0.9500 .
C17 C18 1.531(5) .
C17 H17A 0.9900 .
C17 H17B 0.9900 .
C9 H9 0.9500 .
C22 H22A 0.9800 .
C22 H22B 0.9800 .
C22 H22C 0.9800 .
C19 C20 1.512(6) .
C19 H19A 0.9900 .
C19 H19B 0.9900 .
C15 C16 1.516(5) .
C15 H15A 0.9900 .
C15 H15B 0.9900 .
C16 H16A 0.9800 .
C16 H16B 0.9800 .
C16 H16C 0.9800 .
C20 H20A 0.9800 .
C20 H20B 0.9800 .
C20 H20C 0.9800 .
B1 H1B 1.11(5) .
B1 H1C 1.08(5) .
B1 H1A 1.15(6) .
C18 H18A 0.9800 .
C18 H18B 0.9800 .
C18 H18C 0.9800 .
Fe2 N10 1.962(3) 2_656
Fe2 N10 1.962(3) .
Fe2 N13 2.008(3) .
Fe2 N13 2.008(3) 2_656
Fe2 N11 2.016(3) 2_656
Fe2 N11 2.016(3) .
N13 C29 1.335(4) .
N13 C33 1.373(4) .
N16 C34 1.326(4) .
N16 C36 1.357(5) .
N14 C34 1.328(4) .
N14 C35 1.355(5) .
N11 C28 1.334(4) .
N11 C24 1.352(4) .
N10 C23 1.159(4) .
C35 N15 1.342(5) .
C35 N17 1.352(5) .
N15 C36 1.341(5) .
N17 C39 1.453(5) .
N17 C37 1.456(5) .
N12 C34 1.410(4) .
N12 C28 1.419(4) .
N12 C29 1.422(4) .
N18 C36 1.353(5) .
N18 C43 1.465(5) .
N18 C41 1.467(5) .
C29 C30 1.393(5) .
C24 C25 1.370(5) .
C24 H24 0.9500 .
C28 C27 1.393(5) .
C27 C26 1.379(5) .
C27 H27 0.9500 .
C31 C32 1.364(5) .
C31 C30 1.379(5) .
C31 H31 0.9500 .
C26 C25 1.370(5) .
C26 H26 0.9500 .
C33 C32 1.373(5) .
C33 H33 0.9500 .
C25 H25 0.9500 .
C30 H30 0.9500 .
C37 C38 1.509(6) .
C37 H37A 0.9900 .
C37 H37B 0.9900 .
C32 H32 0.9500 .
C44 C43 1.518(6) .
C44 H44A 0.9800 .
C44 H44B 0.9800 .
C44 H44C 0.9800 .
C38 H38A 0.9800 .
C38 H38B 0.9800 .
C38 H38C 0.9800 .
C39 C40 1.492(7) .
C39 H39A 0.9900 .
C39 H39B 0.9900 .
B2 C23 1.582(5) .
B2 H2B 1.09(5) .
B2 H2A 1.07(5) .
B2 H2C 1.14(5) .
C41 C42 1.511(6) .
C41 H41A 0.9900 .
C41 H41B 0.9900 .
C43 H43A 0.9900 .
C43 H43B 0.9900 .
C42 H42A 0.9800 .
C42 H42B 0.9800 .
C42 H42C 0.9800 .
C40 H40A 0.9800 .
C40 H40B 0.9800 .
C40 H40C 0.9800 .
